data_4024406
loop_
_publ_author_name
'Ying Cheng'
'Bo Wang'
'Xiao-Rong Wang'
'Jian-Hong Zhang'
'De-Cai Fang'

_publ_section_title
;
An Experimental and Theoretical Study on the Interaction of N-Heterocyclic
Carbene-Derived 1,3-Dipoles with Methoxycarbonylallenes: Highly Regio- and
Stereoselective [3+2]-Cycloadditions Controlled by the Structures
of N-Heterocycles of 1,3-Dipoles
;
_journal_name_full 'Journal of Organic Chemistry'
_journal_page_first 2357
_journal_page_last 2367
_journal_paper_doi 10.1021/jo802687m
_journal_volume 74
_journal_year 2009
_chemical_formula_sum 'C38 H38 N4 O3 S'
_chemical_formula_weight 630.78
_chemical_name_systematic
; 
 ? 
;
_space_group_IT_number 14
_symmetry_cell_setting monoclinic
_symmetry_space_group_name_Hall '-P 2ybc'
_symmetry_space_group_name_H-M 'P 1 21/c 1'
_atom_sites_solution_hydrogens geom
_atom_sites_solution_primary direct
_atom_sites_solution_secondary difmap
_audit_creation_method SHELXL-97
_cell_angle_alpha 90.00
_cell_angle_beta 109.745(2)
_cell_angle_gamma 90.00
_cell_formula_units_Z 4
_cell_length_a 10.7265(3)
_cell_length_b 27.9714(8)
_cell_length_c 12.3434(4)
_cell_measurement_reflns_used 9901
_cell_measurement_temperature 296(2)
_cell_measurement_theta_max 27.16
_cell_measurement_theta_min 2.28
_cell_volume 3485.71(18)
_computing_cell_refinement 'Bruker SMART'
_computing_data_collection 'Bruker SMART'
_computing_data_reduction 'Bruker SAINT'
_computing_molecular_graphics 'Bruker SHELXTL'
_computing_publication_material 'Bruker SHELXTL'
_computing_structure_refinement 'Bruker SHELXTL'
_computing_structure_solution 'Bruker SHELXTL'
_diffrn_ambient_temperature 296(2)
_diffrn_measured_fraction_theta_full 0.997
_diffrn_measured_fraction_theta_max 0.997
_diffrn_measurement_device_type 'CCD area detector'
_diffrn_measurement_method 'phi and omega scans'
_diffrn_radiation_monochromator graphite
_diffrn_radiation_source 'fine-focus sealed tube'
_diffrn_radiation_type MoK\a
_diffrn_radiation_wavelength 0.71073
_diffrn_reflns_av_R_equivalents 0.0239
_diffrn_reflns_av_sigmaI/netI 0.0256
_diffrn_reflns_limit_h_max 13
_diffrn_reflns_limit_h_min -13
_diffrn_reflns_limit_k_max 29
_diffrn_reflns_limit_k_min -36
_diffrn_reflns_limit_l_max 16
_diffrn_reflns_limit_l_min -13
_diffrn_reflns_number 38014
_diffrn_reflns_theta_full 27.60
_diffrn_reflns_theta_max 27.60
_diffrn_reflns_theta_min 1.90
_exptl_absorpt_coefficient_mu 0.134
_exptl_absorpt_correction_T_max 0.974
_exptl_absorpt_correction_T_min 0.765
_exptl_absorpt_correction_type multi-scan
_exptl_absorpt_process_details SADABS
_exptl_crystal_colour yellow
_exptl_crystal_density_diffrn 1.202
_exptl_crystal_density_method 'not measured'
_exptl_crystal_description block
_exptl_crystal_F_000 1336
_exptl_crystal_size_max 0.4
_exptl_crystal_size_mid 0.4
_exptl_crystal_size_min 0.2
_refine_diff_density_max 0.215
_refine_diff_density_min -0.204
_refine_diff_density_rms 0.032
_refine_ls_extinction_coef 0.0013(3)
_refine_ls_extinction_expression Fc^*^=kFc[1+0.001xFc^2^\l^3^/sin(2\q)]^-1/4^
_refine_ls_extinction_method SHELXL
_refine_ls_goodness_of_fit_ref 1.021
_refine_ls_hydrogen_treatment mixed
_refine_ls_matrix_type full
_refine_ls_number_parameters 421
_refine_ls_number_reflns 8056
_refine_ls_number_restraints 0
_refine_ls_restrained_S_all 1.021
_refine_ls_R_factor_all 0.0702
_refine_ls_R_factor_gt 0.0466
_refine_ls_shift/su_max 0.000
_refine_ls_shift/su_mean 0.000
_refine_ls_structure_factor_coef Fsqd
_refine_ls_weighting_details 'calc w=1/[\s^2^(Fo^2^)+(0.0455P)^2^+1.0361P] where P=(Fo^2^+2Fc^2^)/3'
_refine_ls_weighting_scheme calc
_refine_ls_wR_factor_gt 0.1065
_refine_ls_wR_factor_ref 0.1188
_reflns_number_gt 5811
_reflns_number_total 8056
_reflns_threshold_expression >2sigma(I)
_cod_data_source_file jo802687m_si_005.cif
_cod_data_source_block 080103b_0m
_cod_depositor_comments
;
The following automatic conversions were performed:
'_symmetry_cell_setting' value 'Monoclinic' changed to 'monoclinic'
according to '/home/saulius/struct/CIF-dictionaries/cif_core.dic'
dictionary named 'cif_core.dic' version 2.4.1 from
2010-06-29.

'_exptl_absorpt_correction_type' value 'Multi-scan' changed
to 'multi-scan' according to
'/home/saulius/struct/CIF-dictionaries/cif_core.dic' dictionary named
'cif_core.dic' version 2.4.1 from 2010-06-29.

Automatic conversion script
Id: cif_fix_enum 1527 2010-12-29 10:47:43Z saulius 
;
_cod_original_sg_symbol_H-M P2(1)/c
_cod_database_code 4024406

loop_
_symmetry_equiv_pos_as_xyz
'x, y, z'
'-x, y+1/2, -z+1/2'
'-x, -y, -z'
'x, -y-1/2, z-1/2'

loop_
_atom_site_label
_atom_site_type_symbol
_atom_site_fract_x
_atom_site_fract_y
_atom_site_fract_z
_atom_site_U_iso_or_equiv
_atom_site_adp_type
_atom_site_occupancy
_atom_site_symmetry_multiplicity
_atom_site_calc_flag
_atom_site_refinement_flags
_atom_site_disorder_assembly
_atom_site_disorder_group
C1 C 0.92816(16) 0.12235(6) 0.54063(15) 0.0487(4) Uani 1 1 d . . .
C2 C 0.91229(18) 0.07935(7) 0.48235(17) 0.0633(5) Uani 1 1 d . . .
H2 H 0.8493 0.0576 0.4880 0.076 Uiso 1 1 calc R . .
C3 C 0.9892(2) 0.06850(10) 0.4159(2) 0.0830(7) Uani 1 1 d . . .
H3 H 0.9764 0.0398 0.3755 0.100 Uiso 1 1 calc R . .
C4 C 1.0852(2) 0.10017(11) 0.4095(2) 0.0878(8) Uani 1 1 d . . .
H4 H 1.1371 0.0929 0.3648 0.105 Uiso 1 1 calc R . .
C5 C 1.1035(2) 0.14226(9) 0.4690(2) 0.0864(8) Uani 1 1 d . . .
H5 H 1.1690 0.1634 0.4655 0.104 Uiso 1 1 calc R . .
C6 C 1.02498(19) 0.15368(7) 0.5348(2) 0.0708(6) Uani 1 1 d . . .
H6 H 1.0377 0.1824 0.5749 0.085 Uiso 1 1 calc R . .
C7 C 0.78638(14) 0.16873(5) 0.60845(13) 0.0399(3) Uani 1 1 d . . .
C8 C 0.70483(14) 0.17327(5) 0.69017(12) 0.0365(3) Uani 1 1 d . . .
C9 C 0.66032(15) 0.22672(5) 0.68965(13) 0.0377(3) Uani 1 1 d . . .
H9 H 0.7157 0.2412 0.7623 0.045 Uiso 1 1 calc R . .
C10 C 0.51830(16) 0.22890(5) 0.68666(13) 0.0415(4) Uani 1 1 d . . .
C11 C 0.3837(2) 0.21941(9) 0.80255(19) 0.0779(6) Uani 1 1 d . . .
H11A H 0.3374 0.2486 0.7730 0.117 Uiso 1 1 calc R . .
H11B H 0.3924 0.2160 0.8821 0.117 Uiso 1 1 calc R . .
H11C H 0.3349 0.1928 0.7596 0.117 Uiso 1 1 calc R . .
C12 C 0.68536(15) 0.25390(5) 0.59306(13) 0.0405(3) Uani 1 1 d . . .
C13 C 0.66263(17) 0.29987(6) 0.56959(14) 0.0474(4) Uani 1 1 d . . .
H13 H 0.6813 0.3115 0.5062 0.057 Uiso 1 1 calc R . .
C14 C 0.60956(19) 0.33524(6) 0.63512(15) 0.0551(4) Uani 1 1 d . . .
H14 H 0.5826 0.3177 0.6922 0.066 Uiso 1 1 calc R . .
C15 C 0.7183(3) 0.37006(9) 0.6983(3) 0.1074(9) Uani 1 1 d . . .
H15A H 0.7936 0.3526 0.7467 0.161 Uiso 1 1 calc R . .
H15B H 0.6865 0.3911 0.7448 0.161 Uiso 1 1 calc R . .
H15C H 0.7435 0.3885 0.6435 0.161 Uiso 1 1 calc R . .
C16 C 0.4897(3) 0.36177(8) 0.5562(2) 0.0875(7) Uani 1 1 d . . .
H16A H 0.5126 0.3773 0.4962 0.131 Uiso 1 1 calc R . .
H16B H 0.4616 0.3853 0.5998 0.131 Uiso 1 1 calc R . .
H16C H 0.4190 0.3395 0.5228 0.131 Uiso 1 1 calc R . .
C17 C 0.89491(14) 0.17263(6) 0.88252(13) 0.0430(4) Uani 1 1 d . . .
C18 C 0.96924(17) 0.20709(7) 0.84997(17) 0.0557(4) Uani 1 1 d . . .
H18 H 0.9390 0.2197 0.7760 0.067 Uiso 1 1 calc R . .
C19 C 1.0886(2) 0.22242(8) 0.9285(2) 0.0755(6) Uani 1 1 d . . .
H19 H 1.1388 0.2450 0.9061 0.091 Uiso 1 1 calc R . .
C20 C 1.1334(2) 0.20497(10) 1.0383(2) 0.0942(8) Uani 1 1 d . . .
H20 H 1.2134 0.2156 1.0904 0.113 Uiso 1 1 calc R . .
C21 C 1.0592(2) 0.17165(10) 1.07064(19) 0.0888(7) Uani 1 1 d . . .
H21 H 1.0889 0.1601 1.1457 0.107 Uiso 1 1 calc R . .
C22 C 0.94124(17) 0.15482(7) 0.99414(15) 0.0596(5) Uani 1 1 d . . .
H22 H 0.8931 0.1317 1.0172 0.072 Uiso 1 1 calc R . .
C23 C 0.60522(14) 0.11037(5) 0.75223(12) 0.0366(3) Uani 1 1 d . . .
C24 C 0.50593(15) 0.07497(5) 0.75714(13) 0.0401(3) Uani 1 1 d . . .
C25 C 0.54331(18) 0.03829(6) 0.83783(14) 0.0493(4) Uani 1 1 d . . .
H25 H 0.6305 0.0362 0.8874 0.059 Uiso 1 1 calc R . .
C26 C 0.4507(2) 0.00492(6) 0.84439(16) 0.0596(5) Uani 1 1 d . . .
H26 H 0.4761 -0.0196 0.8983 0.072 Uiso 1 1 calc R . .
C27 C 0.3223(2) 0.00779(8) 0.77200(19) 0.0690(6) Uani 1 1 d . . .
H27 H 0.2608 -0.0149 0.7764 0.083 Uiso 1 1 calc R . .
C28 C 0.28390(19) 0.04411(8) 0.69298(19) 0.0712(6) Uani 1 1 d . . .
H28 H 0.1963 0.0462 0.6446 0.085 Uiso 1 1 calc R . .
C29 C 0.37517(16) 0.07759(7) 0.68518(16) 0.0551(4) Uani 1 1 d . . .
H29 H 0.3486 0.1021 0.6312 0.066 Uiso 1 1 calc R . .
C30 C 0.54075(14) 0.12005(5) 0.54050(12) 0.0388(3) Uani 1 1 d . . .
C31 C 0.46539(17) 0.14859(7) 0.45109(14) 0.0521(4) Uani 1 1 d . . .
H31 H 0.4508 0.1805 0.4642 0.063 Uiso 1 1 calc R . .
C32 C 0.4115(2) 0.12933(8) 0.34139(15) 0.0653(5) Uani 1 1 d . . .
H32 H 0.3612 0.1486 0.2809 0.078 Uiso 1 1 calc R . .
C33 C 0.4316(2) 0.08236(8) 0.32166(16) 0.0686(6) Uani 1 1 d . . .
H33 H 0.3929 0.0695 0.2485 0.082 Uiso 1 1 calc R . .
C34 C 0.5090(2) 0.05420(7) 0.40976(17) 0.0652(5) Uani 1 1 d . . .
H34 H 0.5239 0.0224 0.3958 0.078 Uiso 1 1 calc R . .
C35 C 0.56477(18) 0.07292(6) 0.51931(15) 0.0515(4) Uani 1 1 d . . .
H35 H 0.6183 0.0539 0.5786 0.062 Uiso 1 1 calc R . .
C36 C 0.1448(6) 0.0577(2) 0.9439(6) 0.244(3) Uani 1 1 d . . .
H36A H 0.1111 0.0725 0.9984 0.366 Uiso 1 1 calc R . .
H36B H 0.1465 0.0806 0.8865 0.366 Uiso 1 1 calc R . .
H36C H 0.2329 0.0461 0.9830 0.366 Uiso 1 1 calc R . .
C37 C 0.0588(6) 0.01739(18) 0.8884(4) 0.161(2) Uani 1 1 d . . .
C38 C -0.0704(5) 0.02760(17) 0.8074(4) 0.201(3) Uani 1 1 d . . .
H38A H -0.1148 -0.0018 0.7777 0.302 Uiso 1 1 calc R . .
H38B H -0.0616 0.0463 0.7452 0.302 Uiso 1 1 calc R . .
H38C H -0.1209 0.0451 0.8452 0.302 Uiso 1 1 calc R . .
N1 N 0.85029(13) 0.13052(5) 0.61163(12) 0.0457(3) Uani 1 1 d . . .
N2 N 0.77570(12) 0.15573(5) 0.80602(11) 0.0435(3) Uani 1 1 d . . .
N3 N 0.59209(11) 0.13911(4) 0.65558(10) 0.0361(3) Uani 1 1 d . . .
N4 N 0.70691(12) 0.12015(4) 0.84035(10) 0.0409(3) Uani 1 1 d . . .
O1 O 0.42272(11) 0.23639(5) 0.60333(10) 0.0551(3) Uani 1 1 d . . .
O2 O 0.51375(12) 0.22081(5) 0.79184(10) 0.0561(3) Uani 1 1 d . . .
O3 O 0.0953(3) -0.02371(11) 0.9078(3) 0.1875(14) Uani 1 1 d . . .
S1 S 0.76586(5) 0.218436(16) 0.51747(4) 0.05336(14) Uani 1 1 d . . .

loop_
_atom_site_aniso_label
_atom_site_aniso_U_11
_atom_site_aniso_U_22
_atom_site_aniso_U_33
_atom_site_aniso_U_23
_atom_site_aniso_U_13
_atom_site_aniso_U_12
C1 0.0421(8) 0.0491(10) 0.0584(10) 0.0094(8) 0.0215(8) 0.0110(7)
C2 0.0524(10) 0.0675(13) 0.0736(13) -0.0125(10) 0.0263(9) 0.0026(9)
C3 0.0691(14) 0.1022(18) 0.0838(15) -0.0248(13) 0.0339(12) 0.0126(13)
C4 0.0781(16) 0.115(2) 0.0893(17) 0.0155(15) 0.0534(14) 0.0326(15)
C5 0.0705(14) 0.0777(16) 0.134(2) 0.0314(15) 0.0650(15) 0.0185(12)
C6 0.0626(12) 0.0539(12) 0.1125(17) 0.0071(11) 0.0514(12) 0.0065(9)
C7 0.0402(8) 0.0367(8) 0.0443(8) 0.0009(6) 0.0162(7) -0.0023(6)
C8 0.0371(7) 0.0354(8) 0.0374(7) 0.0021(6) 0.0132(6) -0.0016(6)
C9 0.0440(8) 0.0348(8) 0.0365(7) -0.0008(6) 0.0164(6) -0.0018(6)
C10 0.0504(9) 0.0342(8) 0.0441(9) 0.0026(6) 0.0214(8) 0.0035(7)
C11 0.0667(13) 0.1092(18) 0.0759(14) 0.0216(13) 0.0477(11) 0.0155(12)
C12 0.0454(8) 0.0369(8) 0.0431(8) 0.0004(6) 0.0203(7) -0.0017(6)
C13 0.0631(10) 0.0381(9) 0.0482(9) 0.0033(7) 0.0283(8) -0.0013(7)
C14 0.0794(12) 0.0363(9) 0.0578(10) -0.0008(8) 0.0341(9) 0.0017(8)
C15 0.111(2) 0.0812(18) 0.135(2) -0.0552(17) 0.0486(18) -0.0201(15)
C16 0.118(2) 0.0716(15) 0.0793(15) 0.0014(12) 0.0415(14) 0.0374(14)
C17 0.0348(7) 0.0448(9) 0.0473(9) -0.0092(7) 0.0110(7) 0.0019(7)
C18 0.0476(9) 0.0547(11) 0.0659(11) -0.0106(9) 0.0207(8) -0.0088(8)
C19 0.0528(11) 0.0786(15) 0.0968(17) -0.0265(13) 0.0273(12) -0.0214(10)
C20 0.0551(13) 0.126(2) 0.0852(17) -0.0298(16) 0.0022(12) -0.0256(14)
C21 0.0602(13) 0.127(2) 0.0597(13) -0.0098(13) -0.0049(10) -0.0091(14)
C22 0.0472(10) 0.0753(13) 0.0487(10) -0.0037(9) 0.0061(8) -0.0005(9)
C23 0.0409(8) 0.0337(8) 0.0366(7) 0.0031(6) 0.0150(6) 0.0014(6)
C24 0.0475(8) 0.0387(8) 0.0380(8) -0.0019(6) 0.0196(7) -0.0047(7)
C25 0.0649(11) 0.0411(9) 0.0434(9) 0.0013(7) 0.0201(8) -0.0041(8)
C26 0.0919(15) 0.0416(10) 0.0558(11) 0.0023(8) 0.0388(11) -0.0107(9)
C27 0.0775(14) 0.0621(13) 0.0802(14) -0.0060(11) 0.0434(12) -0.0275(11)
C28 0.0513(11) 0.0824(15) 0.0805(14) 0.0059(12) 0.0233(10) -0.0177(10)
C29 0.0463(9) 0.0594(11) 0.0602(11) 0.0113(9) 0.0186(8) -0.0050(8)
C30 0.0400(8) 0.0428(9) 0.0360(7) -0.0014(6) 0.0160(6) -0.0057(6)
C31 0.0574(10) 0.0565(11) 0.0399(9) 0.0018(8) 0.0131(8) 0.0034(8)
C32 0.0689(12) 0.0834(15) 0.0385(9) 0.0021(9) 0.0116(8) -0.0008(11)
C33 0.0835(14) 0.0820(15) 0.0430(10) -0.0194(10) 0.0249(10) -0.0256(12)
C34 0.0947(15) 0.0537(11) 0.0570(11) -0.0148(9) 0.0383(11) -0.0163(10)
C35 0.0645(11) 0.0456(10) 0.0485(9) -0.0014(7) 0.0244(8) -0.0032(8)
C36 0.241(6) 0.186(5) 0.357(9) -0.101(6) 0.169(6) 0.011(5)
C37 0.232(5) 0.147(4) 0.168(4) 0.061(3) 0.152(4) 0.113(4)
C38 0.261(6) 0.209(5) 0.163(4) 0.061(4) 0.111(4) 0.138(5)
N1 0.0436(7) 0.0396(8) 0.0578(8) 0.0031(6) 0.0224(6) 0.0023(6)
N2 0.0408(7) 0.0455(8) 0.0402(7) 0.0057(6) 0.0083(6) -0.0068(6)
N3 0.0391(6) 0.0346(7) 0.0340(6) 0.0027(5) 0.0114(5) -0.0035(5)
N4 0.0421(7) 0.0394(7) 0.0398(7) 0.0049(5) 0.0121(6) -0.0015(5)
O1 0.0488(7) 0.0665(8) 0.0513(7) 0.0066(6) 0.0185(6) 0.0096(6)
O2 0.0566(7) 0.0722(8) 0.0485(7) 0.0113(6) 0.0295(6) 0.0083(6)
O3 0.223(3) 0.159(2) 0.237(3) 0.079(2) 0.151(3) 0.096(2)
S1 0.0722(3) 0.0441(2) 0.0593(3) 0.01123(19) 0.0425(2) 0.0121(2)

loop_
_atom_type_symbol
_atom_type_description
_atom_type_scat_dispersion_real
_atom_type_scat_dispersion_imag
_atom_type_scat_source
C C 0.0033 0.0016 'International Tables Vol C Tables 4.2.6.8 and 6.1.1.4'
H H 0.0000 0.0000 'International Tables Vol C Tables 4.2.6.8 and 6.1.1.4'
N N 0.0061 0.0033 'International Tables Vol C Tables 4.2.6.8 and 6.1.1.4'
O O 0.0106 0.0060 'International Tables Vol C Tables 4.2.6.8 and 6.1.1.4'
S S 0.1246 0.1234 'International Tables Vol C Tables 4.2.6.8 and 6.1.1.4'

loop_
_geom_angle_atom_site_label_1
_geom_angle_atom_site_label_2
_geom_angle_atom_site_label_3
_geom_angle
_geom_angle_site_symmetry_1
_geom_angle_site_symmetry_3
_geom_angle_publ_flag
C6 C1 C2 119.24(17) . . ?
C6 C1 N1 122.72(17) . . ?
C2 C1 N1 117.85(16) . . ?
C3 C2 C1 120.5(2) . . ?
C4 C3 C2 120.0(2) . . ?
C5 C4 C3 119.8(2) . . ?
C4 C5 C6 120.4(2) . . ?
C1 C6 C5 120.0(2) . . ?
N1 C7 C8 117.99(13) . . ?
N1 C7 S1 129.80(12) . . ?
C8 C7 S1 112.09(10) . . ?
N2 C8 N3 99.75(11) . . ?
N2 C8 C7 112.90(12) . . ?
N3 C8 C7 110.14(11) . . ?
N2 C8 C9 112.42(12) . . ?
N3 C8 C9 113.24(11) . . ?
C7 C8 C9 108.28(11) . . ?
C12 C9 C10 113.96(12) . . ?
C12 C9 C8 110.33(12) . . ?
C10 C9 C8 109.95(12) . . ?
O1 C10 O2 124.18(15) . . ?
O1 C10 C9 126.13(14) . . ?
O2 C10 C9 109.68(13) . . ?
C13 C12 C9 126.34(14) . . ?
C13 C12 S1 121.00(12) . . ?
C9 C12 S1 112.42(11) . . ?
C12 C13 C14 126.60(15) . . ?
C13 C14 C16 111.62(15) . . ?
C13 C14 C15 109.48(17) . . ?
C16 C14 C15 110.70(19) . . ?
C22 C17 N2 119.36(15) . . ?
C22 C17 C18 119.07(15) . . ?
N2 C17 C18 121.57(15) . . ?
C19 C18 C17 119.66(19) . . ?
C20 C19 C18 121.0(2) . . ?
C19 C20 C21 119.2(2) . . ?
C20 C21 C22 121.4(2) . . ?
C21 C22 C17 119.6(2) . . ?
N4 C23 N3 114.23(13) . . ?
N4 C23 C24 121.92(13) . . ?
N3 C23 C24 123.63(13) . . ?
C29 C24 C25 118.85(15) . . ?
C29 C24 C23 121.89(14) . . ?
C25 C24 C23 119.25(14) . . ?
C26 C25 C24 119.99(17) . . ?
C27 C26 C25 120.41(18) . . ?
C26 C27 C28 120.12(18) . . ?
C27 C28 C29 120.15(19) . . ?
C28 C29 C24 120.47(17) . . ?
C31 C30 C35 119.70(15) . . ?
C31 C30 N3 119.98(14) . . ?
C35 C30 N3 120.31(14) . . ?
C30 C31 C32 119.59(18) . . ?
C33 C32 C31 120.50(18) . . ?
C32 C33 C34 120.03(17) . . ?
C33 C34 C35 120.25(19) . . ?
C34 C35 C30 119.87(17) . . ?
O3 C37 C38 119.8(6) . . ?
O3 C37 C36 121.6(6) . . ?
C38 C37 C36 118.5(4) . . ?
C7 N1 C1 122.94(14) . . ?
N4 N2 C17 119.87(12) . . ?
N4 N2 C8 112.69(11) . . ?
C17 N2 C8 127.32(13) . . ?
C23 N3 C30 121.36(12) . . ?
C23 N3 C8 106.58(11) . . ?
C30 N3 C8 121.59(11) . . ?
C23 N4 N2 106.34(12) . . ?
C10 O2 C11 116.55(14) . . ?
C7 S1 C12 94.85(7) . . ?

loop_
_geom_bond_atom_site_label_1
_geom_bond_atom_site_label_2
_geom_bond_distance
_geom_bond_site_symmetry_2
_geom_bond_publ_flag
C1 C6 1.379(3) . ?
C1 C2 1.382(3) . ?
C1 N1 1.419(2) . ?
C2 C3 1.379(3) . ?
C3 C4 1.380(3) . ?
C4 C5 1.366(4) . ?
C5 C6 1.391(3) . ?
C7 N1 1.2632(19) . ?
C7 C8 1.548(2) . ?
C7 S1 1.7537(16) . ?
C8 N2 1.4591(18) . ?
C8 N3 1.4862(18) . ?
C8 C9 1.569(2) . ?
C9 C12 1.512(2) . ?
C9 C10 1.513(2) . ?
C10 O1 1.2002(18) . ?
C10 O2 1.3349(18) . ?
C11 O2 1.446(2) . ?
C12 C13 1.323(2) . ?
C12 S1 1.7733(16) . ?
C13 C14 1.506(2) . ?
C14 C16 1.519(3) . ?
C14 C15 1.518(3) . ?
C17 C22 1.390(2) . ?
C17 N2 1.3908(19) . ?
C17 C18 1.394(2) . ?
C18 C19 1.387(3) . ?
C19 C20 1.365(3) . ?
C20 C21 1.370(4) . ?
C21 C22 1.381(3) . ?
C23 N4 1.2830(18) . ?
C23 N3 1.4055(18) . ?
C23 C24 1.470(2) . ?
C24 C29 1.386(2) . ?
C24 C25 1.391(2) . ?
C25 C26 1.385(2) . ?
C26 C27 1.368(3) . ?
C27 C28 1.372(3) . ?
C28 C29 1.381(2) . ?
C30 C31 1.380(2) . ?
C30 C35 1.385(2) . ?
C30 N3 1.4412(18) . ?
C31 C32 1.389(2) . ?
C32 C33 1.367(3) . ?
C33 C34 1.372(3) . ?
C34 C35 1.383(2) . ?
C36 C37 1.470(7) . ?
C37 O3 1.212(4) . ?
C37 C38 1.437(6) . ?
N2 N4 1.3878(17) . ?
